data_7117735
loop_
_publ_author_name
'Loren P. Press'
'Billy J. McCulloch'
'Weixing Gu'
'Chun-Hsing Chen'
'Bruce M. Foxman'
'Oleg V. Ozerov'

_publ_section_title
;
 Triflyloxy-substituted carboranes as useful weakly coordinating anions
;
_journal_name_full Chem.Commun.
_journal_page_first 14034
_journal_paper_doi 10.1039/C5cc05047B
_journal_volume 51
_journal_year 2015
_chemical_formula_sum 'C4 H9 B11 Cs F9 O9 S3'
_chemical_formula_weight 720.11
_chemical_name_systematic
;
 ?
;
_space_group_crystal_system monoclinic
_space_group_IT_number 14
_space_group_name_Hall '-P 2ybc'
_space_group_name_H-M_alt 'P 1 21/c 1'
_symmetry_space_group_name_Hall '-P 2ybc'
_symmetry_space_group_name_H-M 'P 1 21/c 1'
_atom_sites_solution_hydrogens geom
_atom_sites_solution_primary heavy
_atom_sites_solution_secondary difmap
_audit_creation_method SHELXL-2013
_audit_update_record
;
2015-07-08 deposited with the CCDC.
2015-07-27 downloaded from the CCDC.
;
_cell_angle_alpha 90
_cell_angle_beta 106.1090(10)
_cell_angle_gamma 90
_cell_formula_units_Z 4
_cell_length_a 12.5292(15)
_cell_length_b 18.424(2)
_cell_length_c 10.6894(13)
_cell_measurement_reflns_used 5844
_cell_measurement_temperature 150(2)
_cell_measurement_theta_max 25.86
_cell_measurement_theta_min 2.27
_cell_volume 2370.6(5)
_computing_cell_refinement 'Apex2 v2013.2-0 (Bruker AXS, 2008)'
_computing_data_collection 'Apex2 v2013.2-0 (Bruker AXS, 2013)'
_computing_data_reduction 'Bruker SAINT v8.18c, SADABS-2008/1 and XPREP 2008/2 (Bruker AXS, 2008)'
_computing_molecular_graphics 'shelXle rev 647 (Hubschle et al, 2011)'
_computing_structure_refinement 'SHELXL-2013/4 (Sheldrick, 2013)'
_computing_structure_solution 'SHELXS-2013/4 (Sheldrick, 2013)'
_diffrn_ambient_temperature 150(2)
_diffrn_measured_fraction_theta_full 0.999
_diffrn_measured_fraction_theta_max 0.997
_diffrn_measurement_device_type 'Bruker APEX-II CCD'
_diffrn_measurement_method '\w scans'
_diffrn_radiation_monochromator graphite
_diffrn_radiation_source 'sealed tube'
_diffrn_radiation_type MoK\a
_diffrn_radiation_wavelength 0.71073
_diffrn_reflns_av_R_equivalents 0.0478
_diffrn_reflns_av_unetI/netI 0.0365
_diffrn_reflns_laue_measured_fraction_full 0.999
_diffrn_reflns_laue_measured_fraction_max 0.997
_diffrn_reflns_limit_h_max 16
_diffrn_reflns_limit_h_min -16
_diffrn_reflns_limit_k_max 23
_diffrn_reflns_limit_k_min -23
_diffrn_reflns_limit_l_max 13
_diffrn_reflns_limit_l_min -13
_diffrn_reflns_number 27648
_diffrn_reflns_point_group_measured_fraction_full 0.999
_diffrn_reflns_point_group_measured_fraction_max 0.997
_diffrn_reflns_theta_full 25.242
_diffrn_reflns_theta_max 27.562
_diffrn_reflns_theta_min 2.270
_exptl_absorpt_coefficient_mu 1.933
_exptl_absorpt_correction_T_max 0.7456
_exptl_absorpt_correction_T_min 0.5952
_exptl_absorpt_correction_type multi-scan
_exptl_absorpt_process_details 'SADABS 2008/1 (Sheldrick, 2008)'
_exptl_crystal_colour colourless
_exptl_crystal_density_diffrn 2.018
_exptl_crystal_description Block
_exptl_crystal_F_000 1376
_exptl_crystal_size_max 0.55
_exptl_crystal_size_mid 0.20
_exptl_crystal_size_min 0.10
_refine_diff_density_max 0.627
_refine_diff_density_min -0.566
_refine_diff_density_rms 0.097
_refine_ls_extinction_coef .
_refine_ls_extinction_method none
_refine_ls_goodness_of_fit_ref 1.054
_refine_ls_hydrogen_treatment constr
_refine_ls_matrix_type full
_refine_ls_number_parameters 335
_refine_ls_number_reflns 5456
_refine_ls_number_restraints 0
_refine_ls_restrained_S_all 1.054
_refine_ls_R_factor_all 0.0411
_refine_ls_R_factor_gt 0.0300
_refine_ls_shift/su_max 0.001
_refine_ls_shift/su_mean 0.000
_refine_ls_structure_factor_coef Fsqd
_refine_ls_weighting_details 'w=1/[\s^2^(Fo^2^)+(0.0257P)^2^+1.8275P] where P=(Fo^2^+2Fc^2^)/3'
_refine_ls_weighting_scheme calc
_refine_ls_wR_factor_gt 0.0634
_refine_ls_wR_factor_ref 0.0685
_reflns_Friedel_coverage 0.000
_reflns_friedel_fraction_full .
_reflns_friedel_fraction_max .
_reflns_number_gt 4459
_reflns_number_total 5456
_reflns_threshold_expression 'I > 2\s(I)'
_cod_data_source_file c5cc05047b2.cif
_cod_data_source_block Cs_CHB11H8(OSO2CF3)3
_cod_database_code 7117735
_shelx_space_group_comment
;
The symmetry employed for this shelxl refinement is uniquely defined
by the following loop, which should always be used as a source of
symmetry information in preference to the above space-group names.
They are only intended as comments.
;
_shelx_estimated_absorpt_t_min 0.416
_shelx_estimated_absorpt_t_max 0.830
_computing_refinement_gui 'shelXle rev 647 (Hubschle et al, 2011)'
_shelxl_version_number 2013-4

loop_
_space_group_symop_operation_xyz
'x, y, z'
'-x, y+1/2, -z+1/2'
'-x, -y, -z'
'x, -y-1/2, z-1/2'

loop_
_atom_site_label
_atom_site_type_symbol
_atom_site_fract_x
_atom_site_fract_y
_atom_site_fract_z
_atom_site_U_iso_or_equiv
_atom_site_adp_type
_atom_site_occupancy
_atom_site_site_symmetry_order
_atom_site_calc_flag
_atom_site_refinement_flags_posn
_atom_site_refinement_flags_adp
_atom_site_refinement_flags_occupancy
_atom_site_disorder_assembly
_atom_site_disorder_group
Cs1 Cs 0.36241(2) 0.40913(2) 0.79719(2) 0.02199(6) Uani 1 1 d . . . . .
C1 C 0.0929(2) 0.54414(16) 0.3981(3) 0.0225(6) Uani 1 1 d . . . . .
H1 H 0.0434 0.5685 0.4398 0.028(9) Uiso 1 1 calc R . . . .
B2 B 0.1684(3) 0.59720(19) 0.3246(3) 0.0238(7) Uani 1 1 d . . . . .
H2 H 0.1653 0.6579 0.3198 0.029 Uiso 1 1 calc R U . . .
B3 B 0.0555(3) 0.54320(18) 0.2333(3) 0.0217(7) Uani 1 1 d . . . . .
H3 H -0.0215 0.5684 0.1686 0.026 Uiso 1 1 calc R U . . .
B4 B 0.0488(3) 0.46408(17) 0.3236(3) 0.0180(6) Uani 1 1 d . . . . .
H4 H -0.0324 0.4372 0.3188 0.022 Uiso 1 1 calc R U . . .
B5 B 0.1585(3) 0.46851(18) 0.4718(3) 0.0204(7) Uani 1 1 d . . . . .
H5 H 0.1491 0.4443 0.5642 0.024 Uiso 1 1 calc R U . . .
B6 B 0.2313(3) 0.55059(18) 0.4715(3) 0.0225(7) Uani 1 1 d . . . . .
H6 H 0.2695 0.5806 0.5642 0.027 Uiso 1 1 calc R U . . .
B7 B 0.1838(3) 0.54332(18) 0.1958(3) 0.0214(7) Uani 1 1 d . . . . .
B8 B 0.1099(3) 0.46054(18) 0.1929(3) 0.0184(7) Uani 1 1 d . . . . .
H8 H 0.0702 0.4306 0.1005 0.022 Uiso 1 1 calc R U . . .
B9 B 0.1735(3) 0.41505(17) 0.3410(3) 0.0162(6) Uani 1 1 d . . . . .
B10 B 0.2876(3) 0.46852(17) 0.4333(3) 0.0185(6) Uani 1 1 d . . . . .
H10 H 0.3643 0.4436 0.4991 0.022 Uiso 1 1 calc R U . . .
B11 B 0.2941(3) 0.54874(18) 0.3426(3) 0.0218(7) Uani 1 1 d . . . . .
H11 H 0.3746 0.5769 0.3483 0.026 Uiso 1 1 calc R U . . .
B12 B 0.2571(3) 0.46389(17) 0.2621(3) 0.0179(6) Uani 1 1 d . . . . .
O1_7 O 0.18254(17) 0.57418(12) 0.0680(2) 0.0310(5) Uani 1 1 d . . . . .
O2_7 O 0.2616(2) 0.54434(14) -0.1054(2) 0.0459(6) Uani 1 1 d . . . . .
O3_7 O 0.38103(18) 0.59115(14) 0.0992(2) 0.0403(6) Uani 1 1 d . . . . .
S1_7 S 0.27604(6) 0.58757(4) 0.00667(7) 0.02505(17) Uani 1 1 d . . . . .
C1_7 C 0.2380(3) 0.67968(19) -0.0511(4) 0.0375(8) Uani 1 1 d . . . . .
F1_7 F 0.3145(2) 0.70552(14) -0.1007(3) 0.0762(9) Uani 1 1 d . . . . .
F2_7 F 0.2326(2) 0.72173(12) 0.0461(3) 0.0617(7) Uani 1 1 d . . . . .
F3_7 F 0.14059(19) 0.68014(12) -0.1381(2) 0.0528(6) Uani 1 1 d . . . . .
O1_9 O 0.17466(16) 0.33506(10) 0.33478(18) 0.0198(4) Uani 1 1 d . . . . .
O2_9 O 0.25117(19) 0.31197(11) 0.5670(2) 0.0311(5) Uani 1 1 d . . . . .
O3_9 O 0.24447(18) 0.21680(11) 0.4043(2) 0.0324(5) Uani 1 1 d . . . . .
S1_9 S 0.19974(6) 0.27992(4) 0.44480(7) 0.02012(15) Uani 1 1 d . . . . .
C1_9 C 0.0602(3) 0.25489(17) 0.4494(4) 0.0324(8) Uani 1 1 d . . . . .
F1_9 F 0.06664(19) 0.20463(12) 0.5379(2) 0.0548(6) Uani 1 1 d . . . . .
F2_9 F 0.00299(18) 0.22998(12) 0.3367(2) 0.0566(6) Uani 1 1 d . . . . .
F3_9 F 0.00767(18) 0.31224(11) 0.4784(3) 0.0558(7) Uani 1 1 d . . . . .
O1_12 O 0.32180(15) 0.42266(10) 0.18979(18) 0.0198(4) Uani 1 1 d . . . . .
O2_12 O 0.50806(16) 0.46744(11) 0.3029(2) 0.0269(5) Uani 1 1 d . . . . .
O3_12 O 0.46861(18) 0.40521(14) 0.0919(2) 0.0367(6) Uani 1 1 d . . . . .
S1_12 S 0.44722(6) 0.41541(4) 0.21346(7) 0.02110(16) Uani 1 1 d . . . . .
C1_12 C 0.4746(3) 0.32777(17) 0.2961(3) 0.0276(7) Uani 1 1 d . . . . .
F1_12 F 0.58078(15) 0.31238(11) 0.3182(2) 0.0399(5) Uani 1 1 d . . . . .
F2_12 F 0.41595(18) 0.27614(11) 0.2234(2) 0.0516(6) Uani 1 1 d . . . . .
F3_12 F 0.44941(17) 0.32938(11) 0.40762(19) 0.0409(5) Uani 1 1 d . . . . .

loop_
_atom_site_aniso_label
_atom_site_aniso_U_11
_atom_site_aniso_U_22
_atom_site_aniso_U_33
_atom_site_aniso_U_23
_atom_site_aniso_U_13
_atom_site_aniso_U_12
Cs1 0.02394(10) 0.02223(10) 0.01859(10) 0.00013(7) 0.00390(7) -0.00486(7)
C1 0.0215(15) 0.0200(15) 0.0263(16) -0.0031(12) 0.0071(12) 0.0010(12)
B2 0.0216(17) 0.0210(18) 0.0264(18) 0.0023(14) 0.0028(14) -0.0005(14)
B3 0.0203(16) 0.0197(17) 0.0213(17) 0.0012(13) -0.0004(13) -0.0007(13)
B4 0.0176(16) 0.0155(15) 0.0203(16) -0.0001(13) 0.0042(13) 0.0010(12)
B5 0.0195(16) 0.0186(17) 0.0220(17) -0.0001(13) 0.0038(13) 0.0023(13)
B6 0.0202(17) 0.0198(17) 0.0243(18) -0.0030(14) 0.0010(14) 0.0012(13)
B7 0.0196(17) 0.0210(17) 0.0220(17) 0.0040(13) 0.0033(13) -0.0004(13)
B8 0.0157(15) 0.0190(16) 0.0182(16) 0.0014(12) 0.0009(13) -0.0004(12)
B9 0.0175(15) 0.0147(15) 0.0157(15) -0.0004(12) 0.0037(12) -0.0017(12)
B10 0.0198(16) 0.0183(16) 0.0161(16) -0.0009(12) 0.0028(12) -0.0022(13)
B11 0.0220(17) 0.0193(17) 0.0220(17) 0.0016(13) 0.0029(13) -0.0012(13)
B12 0.0168(15) 0.0187(16) 0.0168(16) -0.0013(12) 0.0025(12) -0.0010(12)
O1_7 0.0206(11) 0.0437(14) 0.0275(12) 0.0178(10) 0.0049(9) -0.0018(10)
O2_7 0.0515(16) 0.0420(15) 0.0446(15) -0.0089(12) 0.0141(13) 0.0118(13)
O3_7 0.0202(11) 0.0691(18) 0.0316(13) 0.0196(12) 0.0071(10) 0.0050(11)
S1_7 0.0244(4) 0.0263(4) 0.0250(4) 0.0084(3) 0.0078(3) 0.0039(3)
C1_7 0.039(2) 0.0306(19) 0.048(2) 0.0156(17) 0.0195(18) 0.0031(16)
F1_7 0.0689(17) 0.0610(16) 0.119(2) 0.0499(16) 0.0603(17) 0.0091(13)
F2_7 0.0677(16) 0.0335(13) 0.0854(18) -0.0169(12) 0.0235(14) -0.0054(11)
F3_7 0.0504(14) 0.0499(14) 0.0515(14) 0.0227(11) 0.0032(11) 0.0163(11)
O1_9 0.0258(11) 0.0157(10) 0.0170(10) -0.0010(8) 0.0046(8) -0.0004(8)
O2_9 0.0431(14) 0.0234(12) 0.0199(11) 0.0018(9) -0.0025(10) -0.0014(10)
O3_9 0.0386(13) 0.0200(11) 0.0407(13) 0.0017(10) 0.0147(11) 0.0086(10)
S1_9 0.0226(4) 0.0157(3) 0.0209(4) 0.0009(3) 0.0040(3) 0.0019(3)
C1_9 0.0334(18) 0.0194(16) 0.046(2) 0.0060(15) 0.0135(16) -0.0020(14)
F1_9 0.0586(14) 0.0387(13) 0.0763(16) 0.0283(12) 0.0342(13) 0.0011(11)
F2_9 0.0398(12) 0.0471(14) 0.0703(16) -0.0031(12) -0.0056(11) -0.0184(11)
F3_9 0.0473(13) 0.0267(11) 0.112(2) 0.0037(12) 0.0523(14) 0.0033(10)
O1_12 0.0159(10) 0.0260(11) 0.0170(10) -0.0023(8) 0.0038(8) 0.0007(8)
O2_12 0.0188(10) 0.0269(12) 0.0318(12) 0.0028(9) 0.0015(9) -0.0040(9)
O3_12 0.0254(12) 0.0652(17) 0.0221(12) 0.0045(11) 0.0108(10) 0.0103(11)
S1_12 0.0152(3) 0.0296(4) 0.0182(4) 0.0028(3) 0.0041(3) 0.0008(3)
C1_12 0.0228(16) 0.0269(17) 0.0309(17) -0.0019(14) 0.0035(13) 0.0005(13)
F1_12 0.0237(10) 0.0399(12) 0.0532(13) 0.0064(10) 0.0059(9) 0.0106(9)
F2_12 0.0511(13) 0.0304(11) 0.0586(14) -0.0114(10) -0.0090(11) -0.0070(10)
F3_12 0.0523(13) 0.0387(12) 0.0378(11) 0.0139(9) 0.0227(10) 0.0099(10)

loop_
_atom_type_symbol
_atom_type_description
_atom_type_scat_dispersion_real
_atom_type_scat_dispersion_imag
_atom_type_scat_source
C C 0.0033 0.0016 'International Tables Vol C Tables 4.2.6.8 and 6.1.1.4'
H H 0.0000 0.0000 'International Tables Vol C Tables 4.2.6.8 and 6.1.1.4'
B B 0.0013 0.0007 'International Tables Vol C Tables 4.2.6.8 and 6.1.1.4'
O O 0.0106 0.0060 'International Tables Vol C Tables 4.2.6.8 and 6.1.1.4'
F F 0.0171 0.0103 'International Tables Vol C Tables 4.2.6.8 and 6.1.1.4'
S S 0.1246 0.1234 'International Tables Vol C Tables 4.2.6.8 and 6.1.1.4'
Cs Cs -0.3680 2.1192 'International Tables Vol C Tables 4.2.6.8 and 6.1.1.4'

loop_
_geom_angle_atom_site_label_1
_geom_angle_atom_site_label_2
_geom_angle_atom_site_label_3
_geom_angle
_geom_angle_site_symmetry_1
_geom_angle_site_symmetry_3
O2_9 Cs1 O3_12 141.93(6) . 1_556
O2_9 Cs1 O3_7 118.98(7) . 3_666
O3_12 Cs1 O3_7 61.33(6) 1_556 3_666
O2_9 Cs1 O2_7 127.22(6) . 1_556
O3_12 Cs1 O2_7 76.98(7) 1_556 1_556
O3_7 Cs1 O2_7 111.14(7) 3_666 1_556
O2_9 Cs1 O3_9 72.77(6) . 4_566
O3_12 Cs1 O3_9 73.79(6) 1_556 4_566
O3_7 Cs1 O3_9 114.59(6) 3_666 4_566
O2_7 Cs1 O3_9 101.23(7) 1_556 4_566
O2_9 Cs1 O2_12 108.25(6) . 3_666
O3_12 Cs1 O2_12 104.41(6) 1_556 3_666
O3_7 Cs1 O2_12 62.66(6) 3_666 3_666
O2_7 Cs1 O2_12 80.23(7) 1_556 3_666
O3_9 Cs1 O2_12 177.26(6) 4_566 3_666
O2_9 Cs1 F2_12 48.64(5) . 4_566
O3_12 Cs1 F2_12 98.54(6) 1_556 4_566
O3_7 Cs1 F2_12 80.74(6) 3_666 4_566
O2_7 Cs1 F2_12 162.03(6) 1_556 4_566
O3_9 Cs1 F2_12 60.95(6) 4_566 4_566
O2_12 Cs1 F2_12 117.68(6) 3_666 4_566
O2_9 Cs1 S1_12 126.05(4) . 3_666
O3_12 Cs1 S1_12 87.51(5) 1_556 3_666
O3_7 Cs1 S1_12 56.53(5) 3_666 3_666
O2_7 Cs1 S1_12 70.44(5) 1_556 3_666
O3_9 Cs1 S1_12 160.98(4) 4_566 3_666
O2_12 Cs1 S1_12 17.81(4) 3_666 3_666
F2_12 Cs1 S1_12 127.17(4) 4_566 3_666
O2_9 Cs1 Cs1 170.57(4) . 3_667
O3_12 Cs1 Cs1 41.02(5) 1_556 3_667
O3_7 Cs1 Cs1 52.43(5) 3_666 3_667
O2_7 Cs1 Cs1 59.87(5) 1_556 3_667
O3_9 Cs1 Cs1 113.41(4) 4_566 3_667
O2_12 Cs1 Cs1 65.24(4) 3_666 3_667
F2_12 Cs1 Cs1 127.01(3) 4_566 3_667
S1_12 Cs1 Cs1 47.564(12) 3_666 3_667
B3 C1 B4 62.75(18) . .
B3 C1 B5 115.7(2) . .
B4 C1 B5 63.62(18) . .
B3 C1 B2 63.47(19) . .
B4 C1 B2 115.8(2) . .
B5 C1 B2 115.4(2) . .
B3 C1 B6 115.8(2) . .
B4 C1 B6 115.9(2) . .
B5 C1 B6 62.75(19) . .
B2 C1 B6 62.92(19) . .
C1 B2 B7 103.6(2) . .
C1 B2 B6 58.58(18) . .
B7 B2 B6 107.6(2) . .
C1 B2 B11 104.6(2) . .
B7 B2 B11 60.74(19) . .
B6 B2 B11 59.76(19) . .
C1 B2 B3 58.16(18) . .
B7 B2 B3 59.81(19) . .
B6 B2 B3 107.8(2) . .
B11 B2 B3 108.9(2) . .
C1 B3 B7 103.3(2) . .
C1 B3 B4 58.68(18) . .
B7 B3 B4 108.1(2) . .
C1 B3 B8 104.4(2) . .
B7 B3 B8 60.54(18) . .
B4 B3 B8 60.15(18) . .
C1 B3 B2 58.37(18) . .
B7 B3 B2 59.23(19) . .
B4 B3 B2 108.2(2) . .
B8 B3 B2 108.3(2) . .
C1 B4 B3 58.57(18) . .
C1 B4 B9 103.4(2) . .
B3 B4 B9 107.8(2) . .
C1 B4 B8 104.3(2) . .
B3 B4 B8 60.12(18) . .
B9 B4 B8 60.13(18) . .
C1 B4 B5 58.24(17) . .
B3 B4 B5 107.8(2) . .
B9 B4 B5 59.40(18) . .
B8 B4 B5 107.9(2) . .
C1 B5 B9 103.6(2) . .
C1 B5 B6 58.66(18) . .
B9 B5 B6 107.9(2) . .
C1 B5 B10 104.3(2) . .
B9 B5 B10 60.77(18) . .
B6 B5 B10 59.69(18) . .
C1 B5 B4 58.14(17) . .
B9 B5 B4 59.80(18) . .
B6 B5 B4 108.0(2) . .
B10 B5 B4 108.7(2) . .
C1 B6 B10 104.8(2) . .
C1 B6 B11 104.9(2) . .
B10 B6 B11 60.63(18) . .
C1 B6 B5 58.58(18) . .
B10 B6 B5 60.43(18) . .
B11 B6 B5 109.1(2) . .
C1 B6 B2 58.50(18) . .
B10 B6 B2 108.6(2) . .
B11 B6 B2 60.21(19) . .
B5 B6 B2 108.2(2) . .
O1_7 B7 B2 122.3(3) . .
O1_7 B7 B3 115.8(2) . .
B2 B7 B3 60.96(19) . .
O1_7 B7 B12 124.1(3) . .
B2 B7 B12 108.2(2) . .
B3 B7 B12 108.2(2) . .
O1_7 B7 B8 116.2(2) . .
B2 B7 B8 109.2(2) . .
B3 B7 B8 59.95(18) . .
B12 B7 B8 60.53(18) . .
O1_7 B7 B11 126.9(3) . .
B2 B7 B11 60.27(19) . .
B3 B7 B11 109.5(2) . .
B12 B7 B11 60.26(18) . .
B8 B7 B11 109.6(2) . .
B3 B8 B4 59.73(18) . .
B3 B8 B9 107.3(2) . .
B4 B8 B9 59.90(17) . .
B3 B8 B7 59.51(19) . .
B4 B8 B7 107.0(2) . .
B9 B8 B7 106.6(2) . .
B3 B8 B12 107.0(2) . .
B4 B8 B12 107.1(2) . .
B9 B8 B12 59.34(17) . .
B7 B8 B12 59.39(18) . .
O1_9 B9 B5 126.8(2) . .
O1_9 B9 B12 118.3(2) . .
B5 B9 B12 107.6(2) . .
O1_9 B9 B4 121.6(2) . .
B5 B9 B4 60.80(18) . .
B12 B9 B4 108.3(2) . .
O1_9 B9 B8 116.1(2) . .
B5 B9 B8 108.9(2) . .
B12 B9 B8 60.76(17) . .
B4 B9 B8 59.97(17) . .
O1_9 B9 B10 123.9(2) . .
B5 B9 B10 60.02(18) . .
B12 B9 B10 59.55(17) . .
B4 B9 B10 108.9(2) . .
B8 B9 B10 108.9(2) . .
B6 B10 B12 107.2(2) . .
B6 B10 B5 59.88(18) . .
B12 B10 B5 106.9(2) . .
B6 B10 B11 59.77(19) . .
B12 B10 B11 60.35(18) . .
B5 B10 B11 107.9(2) . .
B6 B10 B9 106.9(2) . .
B12 B10 B9 59.47(17) . .
B5 B10 B9 59.21(18) . .
B11 B10 B9 107.9(2) . .
B6 B11 B2 60.03(19) . .
B6 B11 B10 59.60(18) . .
B2 B11 B10 107.6(2) . .
B6 B11 B12 106.3(2) . .
B2 B11 B12 106.6(2) . .
B10 B11 B12 59.35(18) . .
B6 B11 B7 106.5(2) . .
B2 B11 B7 58.99(19) . .
B10 B11 B7 106.9(2) . .
B12 B11 B7 59.46(18) . .
O1_12 B12 B9 118.2(2) . .
O1_12 B12 B10 125.2(2) . .
B9 B12 B10 60.98(18) . .
O1_12 B12 B7 121.0(2) . .
B9 B12 B7 107.6(2) . .
B10 B12 B7 108.3(2) . .
O1_12 B12 B11 126.7(2) . .
B9 B12 B11 109.0(2) . .
B10 B12 B11 60.31(18) . .
B7 B12 B11 60.28(18) . .
O1_12 B12 B8 114.8(2) . .
B9 B12 B8 59.90(18) . .
B10 B12 B8 109.4(2) . .
B7 B12 B8 60.08(18) . .
B11 B12 B8 109.3(2) . .
B7 O1_7 S1_7 130.78(19) . .
S1_7 O2_7 Cs1 140.53(15) . 1_554
S1_7 O3_7 Cs1 157.55(14) . 3_666
O2_7 S1_7 O3_7 119.86(16) . .
O2_7 S1_7 O1_7 110.13(15) . .
O3_7 S1_7 O1_7 112.76(13) . .
O2_7 S1_7 C1_7 106.18(17) . .
O3_7 S1_7 C1_7 107.40(17) . .
O1_7 S1_7 C1_7 97.91(14) . .
F1_7 C1_7 F2_7 108.1(3) . .
F1_7 C1_7 F3_7 110.6(3) . .
F2_7 C1_7 F3_7 108.3(3) . .
F1_7 C1_7 S1_7 108.9(2) . .
F2_7 C1_7 S1_7 110.3(2) . .
F3_7 C1_7 S1_7 110.5(3) . .
B9 O1_9 S1_9 129.44(18) . .
S1_9 O2_9 Cs1 168.18(13) . .
S1_9 O3_9 Cs1 172.22(14) . 4_565
O3_9 S1_9 O2_9 120.62(14) . .
O3_9 S1_9 O1_9 109.16(12) . .
O2_9 S1_9 O1_9 112.26(12) . .
O3_9 S1_9 C1_9 105.40(15) . .
O2_9 S1_9 C1_9 105.99(16) . .
O1_9 S1_9 C1_9 101.32(13) . .
F2_9 C1_9 F1_9 109.1(3) . .
F2_9 C1_9 F3_9 108.4(3) . .
F1_9 C1_9 F3_9 109.2(3) . .
F2_9 C1_9 S1_9 110.5(2) . .
F1_9 C1_9 S1_9 109.3(2) . .
F3_9 C1_9 S1_9 110.3(2) . .
B12 O1_12 S1_12 130.35(18) . .
S1_12 O2_12 Cs1 119.41(11) . 3_666
S1_12 O3_12 Cs1 143.66(12) . 1_554
O3_12 S1_12 O2_12 120.48(14) . .
O3_12 S1_12 O1_12 107.99(12) . .
O2_12 S1_12 O1_12 112.89(12) . .
O3_12 S1_12 C1_12 105.63(15) . .
O2_12 S1_12 C1_12 106.14(14) . .
O1_12 S1_12 C1_12 101.78(13) . .
O3_12 S1_12 Cs1 79.40(11) . 3_666
O2_12 S1_12 Cs1 42.78(9) . 3_666
O1_12 S1_12 Cs1 120.95(8) . 3_666
C1_12 S1_12 Cs1 133.47(10) . 3_666
F1_12 C1_12 F3_12 109.1(3) . .
F1_12 C1_12 F2_12 108.8(3) . .
F3_12 C1_12 F2_12 108.4(3) . .
F1_12 C1_12 S1_12 108.8(2) . .
F3_12 C1_12 S1_12 111.0(2) . .
F2_12 C1_12 S1_12 110.7(2) . .
C1_12 F2_12 Cs1 131.44(19) . 4_565

loop_
_geom_bond_atom_site_label_1
_geom_bond_atom_site_label_2
_geom_bond_distance
_geom_bond_site_symmetry_2
Cs1 O2_9 3.049(2) .
Cs1 O3_12 3.062(2) 1_556
Cs1 O3_7 3.096(2) 3_666
Cs1 O2_7 3.101(2) 1_556
Cs1 O3_9 3.133(2) 4_566
Cs1 O2_12 3.148(2) 3_666
Cs1 F2_12 3.608(2) 4_566
Cs1 S1_12 4.0376(8) 3_666
Cs1 Cs1 5.7967(5) 3_667
C1 B3 1.692(4) .
C1 B4 1.694(4) .
C1 B5 1.696(4) .
C1 B2 1.696(5) .
C1 B6 1.698(4) .
B2 B7 1.751(5) .
B2 B6 1.771(5) .
B2 B11 1.774(5) .
B2 B3 1.782(5) .
B3 B7 1.762(5) .
B3 B4 1.763(5) .
B3 B8 1.770(5) .
B4 B9 1.769(4) .
B4 B8 1.770(4) .
B4 B5 1.787(5) .
B5 B9 1.762(4) .
B5 B6 1.767(5) .
B5 B10 1.777(5) .
B6 B10 1.764(5) .
B6 B11 1.766(5) .
B7 O1_7 1.475(4) .
B7 B12 1.768(5) .
B7 B8 1.780(5) .
B7 B11 1.783(5) .
B8 B9 1.773(4) .
B8 B12 1.789(4) .
B9 O1_9 1.475(3) .
B9 B12 1.763(4) .
B9 B10 1.790(4) .
B10 B12 1.765(4) .
B10 B11 1.782(5) .
B11 B12 1.783(5) .
B12 O1_12 1.476(4) .
O1_7 S1_7 1.513(2) .
O2_7 S1_7 1.408(3) .
O2_7 Cs1 3.101(2) 1_554
O3_7 S1_7 1.411(2) .
O3_7 Cs1 3.096(2) 3_666
S1_7 C1_7 1.823(3) .
C1_7 F1_7 1.306(4) .
C1_7 F2_7 1.313(4) .
C1_7 F3_7 1.314(4) .
O1_9 S1_9 1.519(2) .
O2_9 S1_9 1.415(2) .
O3_9 S1_9 1.410(2) .
O3_9 Cs1 3.133(2) 4_565
S1_9 C1_9 1.822(3) .
C1_9 F2_9 1.302(4) .
C1_9 F1_9 1.310(4) .
C1_9 F3_9 1.326(4) .
O1_12 S1_12 1.527(2) .
O2_12 S1_12 1.417(2) .
O2_12 Cs1 3.148(2) 3_666
O3_12 S1_12 1.410(2) .
O3_12 Cs1 3.062(2) 1_554
S1_12 C1_12 1.827(3) .
S1_12 Cs1 4.0376(8) 3_666
C1_12 F1_12 1.316(3) .
C1_12 F3_12 1.316(4) .
C1_12 F2_12 1.316(3) .
F2_12 Cs1 3.608(2) 4_565

loop_
_geom_torsion_atom_site_label_1
_geom_torsion_atom_site_label_2
_geom_torsion_atom_site_label_3
_geom_torsion_atom_site_label_4
_geom_torsion
_geom_torsion_site_symmetry_1
_geom_torsion_site_symmetry_2
_geom_torsion_site_symmetry_3
_geom_torsion_site_symmetry_4
B3 C1 B2 B7 -40.6(2) . . . .
B4 C1 B2 B7 -4.7(3) . . . .
B5 C1 B2 B7 66.8(3) . . . .
B6 C1 B2 B7 102.6(2) . . . .
B3 C1 B2 B6 -143.2(2) . . . .
B4 C1 B2 B6 -107.3(3) . . . .
B5 C1 B2 B6 -35.8(2) . . . .
B3 C1 B2 B11 -103.5(2) . . . .
B4 C1 B2 B11 -67.6(3) . . . .
B5 C1 B2 B11 4.0(3) . . . .
B6 C1 B2 B11 39.7(2) . . . .
B4 C1 B2 B3 35.9(2) . . . .
B5 C1 B2 B3 107.4(3) . . . .
B6 C1 B2 B3 143.2(2) . . . .
B4 C1 B3 B7 -103.3(2) . . . .
B5 C1 B3 B7 -66.6(3) . . . .
B2 C1 B3 B7 40.3(2) . . . .
B6 C1 B3 B7 4.0(3) . . . .
B5 C1 B3 B4 36.6(2) . . . .
B2 C1 B3 B4 143.6(2) . . . .
B6 C1 B3 B4 107.3(3) . . . .
B4 C1 B3 B8 -40.7(2) . . . .
B5 C1 B3 B8 -4.1(3) . . . .
B2 C1 B3 B8 102.8(2) . . . .
B6 C1 B3 B8 66.5(3) . . . .
B4 C1 B3 B2 -143.6(2) . . . .
B5 C1 B3 B2 -106.9(3) . . . .
B6 C1 B3 B2 -36.3(2) . . . .
B7 B2 B3 C1 132.9(2) . . . .
B6 B2 B3 C1 32.5(2) . . . .
B11 B2 B3 C1 95.8(3) . . . .
C1 B2 B3 B7 -132.9(2) . . . .
B6 B2 B3 B7 -100.5(3) . . . .
B11 B2 B3 B7 -37.1(2) . . . .
C1 B2 B3 B4 -32.3(2) . . . .
B7 B2 B3 B4 100.6(2) . . . .
B6 B2 B3 B4 0.2(3) . . . .
B11 B2 B3 B4 63.5(3) . . . .
C1 B2 B3 B8 -96.0(2) . . . .
B7 B2 B3 B8 36.9(2) . . . .
B6 B2 B3 B8 -63.5(3) . . . .
B11 B2 B3 B8 -0.2(3) . . . .
B5 C1 B4 B3 -143.1(2) . . . .
B2 C1 B4 B3 -36.2(2) . . . .
B6 C1 B4 B3 -107.1(3) . . . .
B3 C1 B4 B9 102.8(2) . . . .
B5 C1 B4 B9 -40.3(2) . . . .
B2 C1 B4 B9 66.7(3) . . . .
B6 C1 B4 B9 -4.2(3) . . . .
B3 C1 B4 B8 40.7(2) . . . .
B5 C1 B4 B8 -102.4(2) . . . .
B2 C1 B4 B8 4.5(3) . . . .
B6 C1 B4 B8 -66.4(3) . . . .
B3 C1 B4 B5 143.1(2) . . . .
B2 C1 B4 B5 106.9(3) . . . .
B6 C1 B4 B5 36.0(2) . . . .
B7 B3 B4 C1 94.8(2) . . . .
B8 B3 B4 C1 133.2(2) . . . .
B2 B3 B4 C1 32.2(2) . . . .
C1 B3 B4 B9 -95.1(2) . . . .
B7 B3 B4 B9 -0.3(3) . . . .
B8 B3 B4 B9 38.1(2) . . . .
B2 B3 B4 B9 -63.0(3) . . . .
C1 B3 B4 B8 -133.2(2) . . . .
B7 B3 B4 B8 -38.4(2) . . . .
B2 B3 B4 B8 -101.0(3) . . . .
C1 B3 B4 B5 -32.4(2) . . . .
B7 B3 B4 B5 62.4(3) . . . .
B8 B3 B4 B5 100.8(2) . . . .
B2 B3 B4 B5 -0.2(3) . . . .
B3 C1 B5 B9 4.2(3) . . . .
B4 C1 B5 B9 40.5(2) . . . .
B2 C1 B5 B9 -67.1(3) . . . .
B6 C1 B5 B9 -102.9(2) . . . .
B3 C1 B5 B6 107.1(3) . . . .
B4 C1 B5 B6 143.5(2) . . . .
B2 C1 B5 B6 35.8(2) . . . .
B3 C1 B5 B10 67.0(3) . . . .
B4 C1 B5 B10 103.4(2) . . . .
B2 C1 B5 B10 -4.3(3) . . . .
B6 C1 B5 B10 -40.1(2) . . . .
B3 C1 B5 B4 -36.3(2) . . . .
B2 C1 B5 B4 -107.6(3) . . . .
B6 C1 B5 B4 -143.5(2) . . . .
B3 B4 B5 C1 32.5(2) . . . .
B9 B4 B5 C1 133.0(2) . . . .
B8 B4 B5 C1 96.0(2) . . . .
C1 B4 B5 B9 -133.0(2) . . . .
B3 B4 B5 B9 -100.5(2) . . . .
B8 B4 B5 B9 -37.0(2) . . . .
C1 B4 B5 B6 -32.3(2) . . . .
B3 B4 B5 B6 0.2(3) . . . .
B9 B4 B5 B6 100.7(2) . . . .
B8 B4 B5 B6 63.7(3) . . . .
C1 B4 B5 B10 -95.6(2) . . . .
B3 B4 B5 B10 -63.0(3) . . . .
B9 B4 B5 B10 37.5(2) . . . .
B8 B4 B5 B10 0.5(3) . . . .
B3 C1 B6 B10 -66.5(3) . . . .
B4 C1 B6 B10 4.2(3) . . . .
B5 C1 B6 B10 40.6(2) . . . .
B2 C1 B6 B10 -103.0(2) . . . .
B3 C1 B6 B11 -3.5(3) . . . .
B4 C1 B6 B11 67.2(3) . . . .
B5 C1 B6 B11 103.5(2) . . . .
B2 C1 B6 B11 -40.0(2) . . . .
B3 C1 B6 B5 -107.0(3) . . . .
B4 C1 B6 B5 -36.4(2) . . . .
B2 C1 B6 B5 -143.6(2) . . . .
B3 C1 B6 B2 36.5(2) . . . .
B4 C1 B6 B2 107.2(3) . . . .
B5 C1 B6 B2 143.6(2) . . . .
B9 B5 B6 C1 95.3(2) . . . .
B10 B5 B6 C1 133.7(2) . . . .
B4 B5 B6 C1 32.1(2) . . . .
C1 B5 B6 B10 -133.7(2) . . . .
B9 B5 B6 B10 -38.4(2) . . . .
B4 B5 B6 B10 -101.6(2) . . . .
C1 B5 B6 B11 -96.2(2) . . . .
B9 B5 B6 B11 -0.8(3) . . . .
B10 B5 B6 B11 37.5(2) . . . .
B4 B5 B6 B11 -64.0(3) . . . .
C1 B5 B6 B2 -32.2(2) . . . .
B9 B5 B6 B2 63.1(3) . . . .
B10 B5 B6 B2 101.5(3) . . . .
B4 B5 B6 B2 -0.1(3) . . . .
B7 B2 B6 C1 -95.4(2) . . . .
B11 B2 B6 C1 -134.3(2) . . . .
B3 B2 B6 C1 -32.3(2) . . . .
C1 B2 B6 B10 96.3(2) . . . .
B7 B2 B6 B10 0.9(3) . . . .
B11 B2 B6 B10 -37.9(2) . . . .
B3 B2 B6 B10 64.0(3) . . . .
C1 B2 B6 B11 134.3(2) . . . .
B7 B2 B6 B11 38.8(2) . . . .
B3 B2 B6 B11 102.0(3) . . . .
C1 B2 B6 B5 32.3(2) . . . .
B7 B2 B6 B5 -63.2(3) . . . .
B11 B2 B6 B5 -102.0(3) . . . .
B3 B2 B6 B5 0.0(3) . . . .
C1 B2 B7 O1_7 143.5(3) . . . .
B6 B2 B7 O1_7 -155.5(3) . . . .
B11 B2 B7 O1_7 -117.2(3) . . . .
B3 B2 B7 O1_7 103.7(3) . . . .
C1 B2 B7 B3 39.8(2) . . . .
B6 B2 B7 B3 100.7(3) . . . .
B11 B2 B7 B3 139.1(2) . . . .
C1 B2 B7 B12 -61.4(3) . . . .
B6 B2 B7 B12 -0.5(3) . . . .
B11 B2 B7 B12 37.9(2) . . . .
B3 B2 B7 B12 -101.2(2) . . . .
C1 B2 B7 B8 2.9(3) . . . .
B6 B2 B7 B8 63.8(3) . . . .
B11 B2 B7 B8 102.2(2) . . . .
B3 B2 B7 B8 -36.9(2) . . . .
C1 B2 B7 B11 -99.3(2) . . . .
B6 B2 B7 B11 -38.4(2) . . . .
B3 B2 B7 B11 -139.1(2) . . . .
C1 B3 B7 O1_7 -154.1(3) . . . .
B4 B3 B7 O1_7 144.9(3) . . . .
B8 B3 B7 O1_7 106.7(3) . . . .
B2 B3 B7 O1_7 -114.2(3) . . . .
C1 B3 B7 B2 -39.8(2) . . . .
B4 B3 B7 B2 -100.9(2) . . . .
B8 B3 B7 B2 -139.0(2) . . . .
C1 B3 B7 B12 61.3(3) . . . .
B4 B3 B7 B12 0.3(3) . . . .
B8 B3 B7 B12 -37.9(2) . . . .
B2 B3 B7 B12 101.1(2) . . . .
C1 B3 B7 B8 99.2(2) . . . .
B4 B3 B7 B8 38.2(2) . . . .
B2 B3 B7 B8 139.0(2) . . . .
C1 B3 B7 B11 -2.8(3) . . . .
B4 B3 B7 B11 -63.8(3) . . . .
B8 B3 B7 B11 -102.0(2) . . . .
B2 B3 B7 B11 37.1(2) . . . .
C1 B3 B8 B4 40.0(2) . . . .
B7 B3 B8 B4 137.3(2) . . . .
B2 B3 B8 B4 101.0(2) . . . .
C1 B3 B8 B9 2.1(3) . . . .
B7 B3 B8 B9 99.5(2) . . . .
B4 B3 B8 B9 -37.9(2) . . . .
B2 B3 B8 B9 63.1(3) . . . .
C1 B3 B8 B7 -97.3(2) . . . .
B4 B3 B8 B7 -137.3(2) . . . .
B2 B3 B8 B7 -36.4(2) . . . .
C1 B3 B8 B12 -60.2(3) . . . .
B7 B3 B8 B12 37.1(2) . . . .
B4 B3 B8 B12 -100.3(2) . . . .
B2 B3 B8 B12 0.7(3) . . . .
C1 B4 B8 B3 -39.9(2) . . . .
B9 B4 B8 B3 -137.4(2) . . . .
B5 B4 B8 B3 -100.7(2) . . . .
C1 B4 B8 B9 97.4(2) . . . .
B3 B4 B8 B9 137.4(2) . . . .
B5 B4 B8 B9 36.7(2) . . . .
C1 B4 B8 B7 -2.3(3) . . . .
B3 B4 B8 B7 37.6(2) . . . .
B9 B4 B8 B7 -99.7(2) . . . .
B5 B4 B8 B7 -63.1(3) . . . .
C1 B4 B8 B12 60.1(3) . . . .
B3 B4 B8 B12 100.0(2) . . . .
B9 B4 B8 B12 -37.3(2) . . . .
B5 B4 B8 B12 -0.6(3) . . . .
O1_7 B7 B8 B3 -106.0(3) . . . .
B2 B7 B8 B3 37.4(2) . . . .
B12 B7 B8 B3 137.9(2) . . . .
B11 B7 B8 B3 101.7(3) . . . .
O1_7 B7 B8 B4 -143.7(2) . . . .
B2 B7 B8 B4 -0.4(3) . . . .
B3 B7 B8 B4 -37.7(2) . . . .
B12 B7 B8 B4 100.2(2) . . . .
B11 B7 B8 B4 64.0(3) . . . .
O1_7 B7 B8 B9 153.4(2) . . . .
B2 B7 B8 B9 -63.2(3) . . . .
B3 B7 B8 B9 -100.6(2) . . . .
B12 B7 B8 B9 37.3(2) . . . .
B11 B7 B8 B9 1.1(3) . . . .
O1_7 B7 B8 B12 116.1(3) . . . .
B2 B7 B8 B12 -100.6(2) . . . .
B3 B7 B8 B12 -137.9(2) . . . .
B11 B7 B8 B12 -36.3(2) . . . .
C1 B5 B9 O1_9 -149.1(3) . . . .
B6 B5 B9 O1_9 149.8(3) . . . .
B10 B5 B9 O1_9 111.9(3) . . . .
B4 B5 B9 O1_9 -109.4(3) . . . .
C1 B5 B9 B12 61.8(3) . . . .
B6 B5 B9 B12 0.8(3) . . . .
B10 B5 B9 B12 -37.1(2) . . . .
B4 B5 B9 B12 101.5(2) . . . .
C1 B5 B9 B4 -39.7(2) . . . .
B6 B5 B9 B4 -100.7(2) . . . .
B10 B5 B9 B4 -138.6(2) . . . .
C1 B5 B9 B8 -2.5(3) . . . .
B6 B5 B9 B8 -63.6(3) . . . .
B10 B5 B9 B8 -101.5(2) . . . .
B4 B5 B9 B8 37.2(2) . . . .
C1 B5 B9 B10 99.0(2) . . . .
B6 B5 B9 B10 37.9(2) . . . .
B4 B5 B9 B10 138.6(2) . . . .
C1 B4 B9 O1_9 157.2(2) . . . .
B3 B4 B9 O1_9 -142.0(2) . . . .
B8 B4 B9 O1_9 -103.9(3) . . . .
B5 B4 B9 O1_9 117.5(3) . . . .
C1 B4 B9 B5 39.7(2) . . . .
B3 B4 B9 B5 100.6(2) . . . .
B8 B4 B9 B5 138.7(2) . . . .
C1 B4 B9 B12 -60.7(3) . . . .
B3 B4 B9 B12 0.2(3) . . . .
B8 B4 B9 B12 38.3(2) . . . .
B5 B4 B9 B12 -100.4(2) . . . .
C1 B4 B9 B8 -99.0(2) . . . .
B3 B4 B9 B8 -38.1(2) . . . .
B5 B4 B9 B8 -138.7(2) . . . .
C1 B4 B9 B10 2.5(3) . . . .
B3 B4 B9 B10 63.4(3) . . . .
B8 B4 B9 B10 101.4(2) . . . .
B5 B4 B9 B10 -37.2(2) . . . .
B3 B8 B9 O1_9 150.8(2) . . . .
B4 B8 B9 O1_9 113.1(3) . . . .
B7 B8 B9 O1_9 -146.7(2) . . . .
B12 B8 B9 O1_9 -109.3(3) . . . .
B3 B8 B9 B5 0.2(3) . . . .
B4 B8 B9 B5 -37.5(2) . . . .
B7 B8 B9 B5 62.7(3) . . . .
B12 B8 B9 B5 100.1(2) . . . .
B3 B8 B9 B12 -99.9(2) . . . .
B4 B8 B9 B12 -137.6(2) . . . .
B7 B8 B9 B12 -37.4(2) . . . .
B3 B8 B9 B4 37.8(2) . . . .
B7 B8 B9 B4 100.3(2) . . . .
B12 B8 B9 B4 137.6(2) . . . .
B3 B8 B9 B10 -63.6(3) . . . .
B4 B8 B9 B10 -101.4(2) . . . .
B7 B8 B9 B10 -1.1(3) . . . .
B12 B8 B9 B10 36.3(2) . . . .
C1 B6 B10 B12 60.3(3) . . . .
B11 B6 B10 B12 -38.7(2) . . . .
B5 B6 B10 B12 99.9(2) . . . .
B2 B6 B10 B12 -1.0(3) . . . .
C1 B6 B10 B5 -39.7(2) . . . .
B11 B6 B10 B5 -138.6(2) . . . .
B2 B6 B10 B5 -100.9(2) . . . .
C1 B6 B10 B11 99.0(2) . . . .
B5 B6 B10 B11 138.6(2) . . . .
B2 B6 B10 B11 37.7(2) . . . .
C1 B6 B10 B9 -2.2(3) . . . .
B11 B6 B10 B9 -101.2(2) . . . .
B5 B6 B10 B9 37.4(2) . . . .
B2 B6 B10 B9 -63.5(3) . . . .
C1 B5 B10 B6 39.6(2) . . . .
B9 B5 B10 B6 137.4(2) . . . .
B4 B5 B10 B6 100.3(2) . . . .
C1 B5 B10 B12 -60.9(3) . . . .
B9 B5 B10 B12 36.9(2) . . . .
B6 B5 B10 B12 -100.5(2) . . . .
B4 B5 B10 B12 -0.1(3) . . . .
C1 B5 B10 B11 2.7(3) . . . .
B9 B5 B10 B11 100.5(2) . . . .
B6 B5 B10 B11 -36.9(2) . . . .
B4 B5 B10 B11 63.4(3) . . . .
C1 B5 B10 B9 -97.8(2) . . . .
B6 B5 B10 B9 -137.4(2) . . . .
B4 B5 B10 B9 -37.1(2) . . . .
O1_9 B9 B10 B6 -154.1(3) . . . .
B5 B9 B10 B6 -37.7(2) . . . .
B12 B9 B10 B6 100.4(2) . . . .
B4 B9 B10 B6 -0.2(3) . . . .
B8 B9 B10 B6 63.6(3) . . . .
O1_9 B9 B10 B12 105.5(3) . . . .
B5 B9 B10 B12 -138.1(2) . . . .
B4 B9 B10 B12 -100.6(2) . . . .
B8 B9 B10 B12 -36.8(2) . . . .
O1_9 B9 B10 B5 -116.4(3) . . . .
B12 B9 B10 B5 138.1(2) . . . .
B4 B9 B10 B5 37.6(2) . . . .
B8 B9 B10 B5 101.3(2) . . . .
O1_9 B9 B10 B11 142.9(3) . . . .
B5 B9 B10 B11 -100.6(2) . . . .
B12 B9 B10 B11 37.5(2) . . . .
B4 B9 B10 B11 -63.1(3) . . . .
B8 B9 B10 B11 0.7(3) . . . .
C1 B6 B11 B2 39.2(2) . . . .
B10 B6 B11 B2 138.0(2) . . . .
B5 B6 B11 B2 100.6(2) . . . .
C1 B6 B11 B10 -98.9(2) . . . .
B5 B6 B11 B10 -37.5(2) . . . .
B2 B6 B11 B10 -138.0(2) . . . .
C1 B6 B11 B12 -60.8(3) . . . .
B10 B6 B11 B12 38.0(2) . . . .
B5 B6 B11 B12 0.6(3) . . . .
B2 B6 B11 B12 -100.0(2) . . . .
C1 B6 B11 B7 1.4(3) . . . .
B10 B6 B11 B7 100.3(2) . . . .
B5 B6 B11 B7 62.8(3) . . . .
B2 B6 B11 B7 -37.8(2) . . . .
C1 B2 B11 B6 -39.2(2) . . . .
B7 B2 B11 B6 -136.8(2) . . . .
B3 B2 B11 B6 -100.0(3) . . . .
C1 B2 B11 B10 -1.9(3) . . . .
B7 B2 B11 B10 -99.5(2) . . . .
B6 B2 B11 B10 37.2(2) . . . .
B3 B2 B11 B10 -62.8(3) . . . .
C1 B2 B11 B12 60.5(3) . . . .
B7 B2 B11 B12 -37.1(2) . . . .
B6 B2 B11 B12 99.6(2) . . . .
B3 B2 B11 B12 -0.4(3) . . . .
C1 B2 B11 B7 97.6(2) . . . .
B6 B2 B11 B7 136.8(2) . . . .
B3 B2 B11 B7 36.7(2) . . . .
B12 B10 B11 B6 136.6(2) . . . .
B5 B10 B11 B6 36.9(2) . . . .
B9 B10 B11 B6 99.5(2) . . . .
B6 B10 B11 B2 -37.4(2) . . . .
B12 B10 B11 B2 99.2(2) . . . .
B5 B10 B11 B2 -0.5(3) . . . .
B9 B10 B11 B2 62.1(3) . . . .
B6 B10 B11 B12 -136.6(2) . . . .
B5 B10 B11 B12 -99.6(2) . . . .
B9 B10 B11 B12 -37.1(2) . . . .
B6 B10 B11 B7 -99.5(2) . . . .
B12 B10 B11 B7 37.1(2) . . . .
B5 B10 B11 B7 -62.6(3) . . . .
B9 B10 B11 B7 0.0(3) . . . .
O1_7 B7 B11 B6 148.2(3) . . . .
B2 B7 B11 B6 38.2(2) . . . .
B3 B7 B11 B6 0.9(3) . . . .
B12 B7 B11 B6 -99.5(2) . . . .
B8 B7 B11 B6 -63.2(3) . . . .
O1_7 B7 B11 B2 109.9(3) . . . .
B3 B7 B11 B2 -37.4(2) . . . .
B12 B7 B11 B2 -137.8(2) . . . .
B8 B7 B11 B2 -101.4(3) . . . .
O1_7 B7 B11 B10 -149.3(3) . . . .
B2 B7 B11 B10 100.7(3) . . . .
B3 B7 B11 B10 63.4(3) . . . .
B12 B7 B11 B10 -37.0(2) . . . .
B8 B7 B11 B10 -0.7(3) . . . .
O1_7 B7 B11 B12 -112.3(3) . . . .
B2 B7 B11 B12 137.8(2) . . . .
B3 B7 B11 B12 100.4(2) . . . .
B8 B7 B11 B12 36.4(2) . . . .
O1_9 B9 B12 O1_12 1.9(4) . . . .
B5 B9 B12 O1_12 154.0(2) . . . .
B4 B9 B12 O1_12 -141.7(2) . . . .
B8 B9 B12 O1_12 -103.8(3) . . . .
B10 B9 B12 O1_12 116.7(3) . . . .
O1_9 B9 B12 B10 -114.8(3) . . . .
B5 B9 B12 B10 37.3(2) . . . .
B4 B9 B12 B10 101.6(2) . . . .
B8 B9 B12 B10 139.5(2) . . . .
O1_9 B9 B12 B7 143.6(2) . . . .
B5 B9 B12 B7 -64.3(3) . . . .
B4 B9 B12 B7 0.0(3) . . . .
B8 B9 B12 B7 37.9(2) . . . .
B10 B9 B12 B7 -101.6(2) . . . .
O1_9 B9 B12 B11 -152.6(2) . . . .
B5 B9 B12 B11 -0.4(3) . . . .
B4 B9 B12 B11 63.8(3) . . . .
B8 B9 B12 B11 101.7(2) . . . .
B10 B9 B12 B11 -37.8(2) . . . .
O1_9 B9 B12 B8 105.7(3) . . . .
B5 B9 B12 B8 -102.2(2) . . . .
B4 B9 B12 B8 -37.9(2) . . . .
B10 B9 B12 B8 -139.5(2) . . . .
B6 B10 B12 O1_12 154.5(3) . . . .
B5 B10 B12 O1_12 -142.6(3) . . . .
B11 B10 B12 O1_12 116.1(3) . . . .
B9 B10 B12 O1_12 -105.7(3) . . . .
B6 B10 B12 B9 -99.8(2) . . . .
B5 B10 B12 B9 -36.8(2) . . . .
B11 B10 B12 B9 -138.2(2) . . . .
B6 B10 B12 B7 0.7(3) . . . .
B5 B10 B12 B7 63.6(3) . . . .
B11 B10 B12 B7 -37.8(2) . . . .
B9 B10 B12 B7 100.4(2) . . . .
B6 B10 B12 B11 38.4(2) . . . .
B5 B10 B12 B11 101.4(2) . . . .
B9 B10 B12 B11 138.2(2) . . . .
B6 B10 B12 B8 -63.2(3) . . . .
B5 B10 B12 B8 -0.3(3) . . . .
B11 B10 B12 B8 -101.7(2) . . . .
B9 B10 B12 B8 36.6(2) . . . .
O1_7 B7 B12 O1_12 -0.7(4) . . . .
B2 B7 B12 O1_12 -155.2(2) . . . .
B3 B7 B12 O1_12 140.2(3) . . . .
B8 B7 B12 O1_12 102.6(3) . . . .
B11 B7 B12 O1_12 -117.3(3) . . . .
O1_7 B7 B12 B9 -141.1(3) . . . .
B2 B7 B12 B9 64.4(3) . . . .
B3 B7 B12 B9 -0.2(3) . . . .
B8 B7 B12 B9 -37.8(2) . . . .
B11 B7 B12 B9 102.3(2) . . . .
O1_7 B7 B12 B10 154.4(3) . . . .
B2 B7 B12 B10 -0.1(3) . . . .
B3 B7 B12 B10 -64.6(3) . . . .
B8 B7 B12 B10 -102.3(2) . . . .
B11 B7 B12 B10 37.8(2) . . . .
O1_7 B7 B12 B11 116.6(3) . . . .
B2 B7 B12 B11 -37.9(2) . . . .
B3 B7 B12 B11 -102.5(3) . . . .
B8 B7 B12 B11 -140.1(2) . . . .
O1_7 B7 B12 B8 -103.3(3) . . . .
B2 B7 B12 B8 102.2(2) . . . .
B3 B7 B12 B8 37.6(2) . . . .
B11 B7 B12 B8 140.1(2) . . . .
B6 B11 B12 O1_12 -151.8(3) . . . .
B2 B11 B12 O1_12 145.3(3) . . . .
B10 B11 B12 O1_12 -113.7(3) . . . .
B7 B11 B12 O1_12 108.4(3) . . . .
B6 B11 B12 B9 -0.1(3) . . . .
B2 B11 B12 B9 -63.0(3) . . . .
B10 B11 B12 B9 38.1(2) . . . .
B7 B11 B12 B9 -99.9(2) . . . .
B6 B11 B12 B10 -38.1(2) . . . .
B2 B11 B12 B10 -101.0(2) . . . .
B7 B11 B12 B10 -138.0(2) . . . .
B6 B11 B12 B7 99.8(2) . . . .
B2 B11 B12 B7 36.9(2) . . . .
B10 B11 B12 B7 138.0(2) . . . .
B6 B11 B12 B8 63.7(3) . . . .
B2 B11 B12 B8 0.9(3) . . . .
B10 B11 B12 B8 101.9(2) . . . .
B7 B11 B12 B8 -36.1(2) . . . .
B3 B8 B12 O1_12 -150.1(2) . . . .
B4 B8 B12 O1_12 147.2(2) . . . .
B9 B8 B12 O1_12 109.6(3) . . . .
B7 B8 B12 O1_12 -112.9(3) . . . .
B3 B8 B12 B9 100.4(2) . . . .
B4 B8 B12 B9 37.6(2) . . . .
B7 B8 B12 B9 137.5(2) . . . .
B3 B8 B12 B10 63.3(3) . . . .
B4 B8 B12 B10 0.6(3) . . . .
B9 B8 B12 B10 -37.0(2) . . . .
B7 B8 B12 B10 100.5(2) . . . .
B3 B8 B12 B7 -37.1(2) . . . .
B4 B8 B12 B7 -99.9(2) . . . .
B9 B8 B12 B7 -137.5(2) . . . .
B3 B8 B12 B11 -1.0(3) . . . .
B4 B8 B12 B11 -63.8(3) . . . .
B9 B8 B12 B11 -101.3(2) . . . .
B7 B8 B12 B11 36.2(2) . . . .
B2 B7 O1_7 S1_7 105.2(3) . . . .
B3 B7 O1_7 S1_7 175.7(2) . . . .
B12 B7 O1_7 S1_7 -45.9(4) . . . .
B8 B7 O1_7 S1_7 -116.7(3) . . . .
B11 B7 O1_7 S1_7 30.2(5) . . . .
Cs1 O2_7 S1_7 O3_7 25.2(3) 1_554 . . .
Cs1 O2_7 S1_7 O1_7 -108.1(2) 1_554 . . .
Cs1 O2_7 S1_7 C1_7 146.9(2) 1_554 . . .
Cs1 O3_7 S1_7 O2_7 32.0(5) 3_666 . . .
Cs1 O3_7 S1_7 O1_7 164.2(3) 3_666 . . .
Cs1 O3_7 S1_7 C1_7 -89.1(4) 3_666 . . .
B7 O1_7 S1_7 O2_7 115.9(3) . . . .
B7 O1_7 S1_7 O3_7 -20.9(3) . . . .
B7 O1_7 S1_7 C1_7 -133.6(3) . . . .
O2_7 S1_7 C1_7 F1_7 -71.1(3) . . . .
O3_7 S1_7 C1_7 F1_7 58.2(3) . . . .
O1_7 S1_7 C1_7 F1_7 175.1(3) . . . .
O2_7 S1_7 C1_7 F2_7 170.3(2) . . . .
O3_7 S1_7 C1_7 F2_7 -60.3(3) . . . .
O1_7 S1_7 C1_7 F2_7 56.6(3) . . . .
O2_7 S1_7 C1_7 F3_7 50.5(3) . . . .
O3_7 S1_7 C1_7 F3_7 179.9(2) . . . .
O1_7 S1_7 C1_7 F3_7 -63.2(3) . . . .
B5 B9 O1_9 S1_9 -21.4(4) . . . .
B12 B9 O1_9 S1_9 124.8(2) . . . .
B4 B9 O1_9 S1_9 -96.7(3) . . . .
B8 B9 O1_9 S1_9 -165.99(19) . . . .
B10 B9 O1_9 S1_9 54.1(4) . . . .
Cs1 O2_9 S1_9 O3_9 125.2(7) . . . .
Cs1 O2_9 S1_9 O1_9 -5.7(7) . . . .
Cs1 O2_9 S1_9 C1_9 -115.4(7) . . . .
B9 O1_9 S1_9 O3_9 -151.1(2) . . . .
B9 O1_9 S1_9 O2_9 -14.6(3) . . . .
B9 O1_9 S1_9 C1_9 98.0(3) . . . .
O3_9 S1_9 C1_9 F2_9 -56.1(3) . . . .
O2_9 S1_9 C1_9 F2_9 175.0(2) . . . .
O1_9 S1_9 C1_9 F2_9 57.6(2) . . . .
O3_9 S1_9 C1_9 F1_9 64.0(3) . . . .
O2_9 S1_9 C1_9 F1_9 -65.0(3) . . . .
O1_9 S1_9 C1_9 F1_9 177.7(2) . . . .
O3_9 S1_9 C1_9 F3_9 -175.9(2) . . . .
O2_9 S1_9 C1_9 F3_9 55.1(3) . . . .
O1_9 S1_9 C1_9 F3_9 -62.2(3) . . . .
B9 B12 O1_12 S1_12 -115.6(2) . . . .
B10 B12 O1_12 S1_12 -42.8(4) . . . .
B7 B12 O1_12 S1_12 108.0(3) . . . .
B11 B12 O1_12 S1_12 33.8(4) . . . .
B8 B12 O1_12 S1_12 176.63(18) . . . .
Cs1 O3_12 S1_12 O2_12 -121.7(2) 1_554 . . .
Cs1 O3_12 S1_12 O1_12 10.1(3) 1_554 . . .
Cs1 O3_12 S1_12 C1_12 118.4(2) 1_554 . . .
Cs1 O3_12 S1_12 Cs1 -109.2(2) 1_554 . . 3_666
Cs1 O2_12 S1_12 O3_12 18.16(19) 3_666 . . .
Cs1 O2_12 S1_12 O1_12 -111.45(12) 3_666 . . .
Cs1 O2_12 S1_12 C1_12 137.88(13) 3_666 . . .
B12 O1_12 S1_12 O3_12 -149.3(2) . . . .
B12 O1_12 S1_12 O2_12 -13.6(3) . . . .
B12 O1_12 S1_12 C1_12 99.7(3) . . . .
B12 O1_12 S1_12 Cs1 -61.1(2) . . . 3_666
O3_12 S1_12 C1_12 F1_12 64.6(2) . . . .
O2_12 S1_12 C1_12 F1_12 -64.4(2) . . . .
O1_12 S1_12 C1_12 F1_12 177.3(2) . . . .
Cs1 S1_12 C1_12 F1_12 -25.5(3) 3_666 . . .
O3_12 S1_12 C1_12 F3_12 -175.4(2) . . . .
O2_12 S1_12 C1_12 F3_12 55.6(2) . . . .
O1_12 S1_12 C1_12 F3_12 -62.7(2) . . . .
Cs1 S1_12 C1_12 F3_12 94.5(2) 3_666 . . .
O3_12 S1_12 C1_12 F2_12 -54.9(3) . . . .
O2_12 S1_12 C1_12 F2_12 176.1(2) . . . .
O1_12 S1_12 C1_12 F2_12 57.8(2) . . . .
Cs1 S1_12 C1_12 F2_12 -145.00(17) 3_666 . . .
F1_12 C1_12 F2_12 Cs1 72.3(3) . . . 4_565
F3_12 C1_12 F2_12 Cs1 -46.2(3) . . . 4_565
S1_12 C1_12 F2_12 Cs1 -168.21(11) . . . 4_565
